data_7252106
loop_
_publ_author_name
'Ksi\;a\.zkiewicz, Olga'
'Palusiak, Marcin'
'Kinart, Zdzis\/law'
'Wzgarda-Raj, Kinga'

_publ_section_title
;
 When Does Cytosine Dimerize? A Protonation Window for the Charge- and
 Resonance-Assisted [CytH+&#x2026;Cyt] Synthon
;
_journal_name_full 'Physical Chemistry Chemical Physics'
_journal_paper_doi 10.1039/D6CP00954A
_journal_year 2026
_chemical_formula_moiety 'C7 H4 N O4, C4 H5 N3 O, C4 H6 N3 O, H2 O'
_chemical_formula_sum 'C15 H17 N7 O7'
_chemical_formula_weight 407.35
_space_group_crystal_system triclinic
_space_group_IT_number 2
_space_group_name_Hall '-P 1'
_space_group_name_H-M_alt 'P -1'
_atom_sites_solution_hydrogens mixed
_audit_creation_method SHELXL-2018/3
_audit_update_record
;
2026-02-26 deposited with the CCDC.	2026-06-09 downloaded from the CCDC.
;
_cell_angle_alpha 86.316(3)
_cell_angle_beta 87.762(2)
_cell_angle_gamma 66.189(3)
_cell_formula_units_Z 2
_cell_length_a 6.6543(2)
_cell_length_b 7.3960(3)
_cell_length_c 19.1733(6)
_cell_measurement_reflns_used 15062
_cell_measurement_temperature 100.0(6)
_cell_measurement_theta_max 75.6210
_cell_measurement_theta_min 4.5730
_cell_volume 861.43(5)
_computing_structure_refinement 'SHELXL-2018/3 (Sheldrick, 2018)'
_diffrn_ambient_temperature 100.0(6)
_diffrn_measured_fraction_theta_full 0.996
_diffrn_measured_fraction_theta_max 0.920
_diffrn_measurement_device_type 'XtaLAB Synergy, Dualflex, HyPix'
_diffrn_radiation_type CuK\a
_diffrn_radiation_wavelength 1.54184
_diffrn_reflns_av_R_equivalents 0.0469
_diffrn_reflns_av_unetI/netI 0.0213
_diffrn_reflns_Laue_measured_fraction_full 0.996
_diffrn_reflns_Laue_measured_fraction_max 0.920
_diffrn_reflns_limit_h_max 8
_diffrn_reflns_limit_h_min -8
_diffrn_reflns_limit_k_max 7
_diffrn_reflns_limit_k_min -9
_diffrn_reflns_limit_l_max 23
_diffrn_reflns_limit_l_min -23
_diffrn_reflns_number 28167
_diffrn_reflns_point_group_measured_fraction_full 0.996
_diffrn_reflns_point_group_measured_fraction_max 0.920
_diffrn_reflns_theta_full 67.684
_diffrn_reflns_theta_max 76.494
_diffrn_reflns_theta_min 4.623
_diffrn_source 'micro-focus sealed X-ray tube'
_exptl_absorpt_coefficient_mu 1.091
_exptl_absorpt_correction_T_max 1.00000
_exptl_absorpt_correction_T_min 0.74572
_exptl_absorpt_correction_type multi-scan
_exptl_absorpt_process_details
;
CrysAlisPro 1.171.42.88a (Rigaku Oxford Diffraction, 2023)
Empirical absorption correction using spherical harmonics,
implemented in SCALE3 ABSPACK scaling algorithm.
;
_exptl_crystal_colour colorless
_exptl_crystal_density_diffrn 1.570
_exptl_crystal_description block
_exptl_crystal_F_000 424
_exptl_crystal_size_max 0.123
_exptl_crystal_size_mid 0.082
_exptl_crystal_size_min 0.079
_refine_diff_density_max 0.217
_refine_diff_density_min -0.321
_refine_diff_density_rms 0.053
_refine_ls_extinction_method none
_refine_ls_goodness_of_fit_ref 1.023
_refine_ls_hydrogen_treatment mixed
_refine_ls_matrix_type full
_refine_ls_number_parameters 274
_refine_ls_number_reflns 3349
_refine_ls_number_restraints 0
_refine_ls_restrained_S_all 1.023
_refine_ls_R_factor_all 0.0435
_refine_ls_R_factor_gt 0.0398
_refine_ls_shift/su_max 0.000
_refine_ls_shift/su_mean 0.000
_refine_ls_structure_factor_coef Fsqd
_refine_ls_weighting_details 'w=1/[\s^2^(Fo^2^)+(0.0729P)^2^+0.2726P] where P=(Fo^2^+2Fc^2^)/3'
_refine_ls_weighting_scheme calc
_refine_ls_wR_factor_gt 0.1111
_refine_ls_wR_factor_ref 0.1146
_reflns_Friedel_coverage 0.000
_reflns_number_gt 3000
_reflns_number_total 3349
_reflns_threshold_expression 'I > 2\s(I)'
_cod_data_source_file d6cp00954a2.cif
_cod_data_source_block exp_2052_auto
_cod_database_code 7252106
_shelx_shelxl_version_number 2018/3
_shelx_space_group_comment
;
The symmetry employed for this shelxl refinement is uniquely defined
by the following loop, which should always be used as a source of
symmetry information in preference to the above space-group names.
They are only intended as comments.
;

loop_
_space_group_symop_operation_xyz
'x, y, z'
'-x, -y, -z'

loop_
_atom_site_label
_atom_site_type_symbol
_atom_site_fract_x
_atom_site_fract_y
_atom_site_fract_z
_atom_site_U_iso_or_equiv
_atom_site_adp_type
_atom_site_occupancy
_atom_site_site_symmetry_order
_atom_site_calc_flag
_atom_site_refinement_flags_posn
_atom_site_refinement_flags_adp
_atom_site_refinement_flags_occupancy
_atom_site_disorder_assembly
_atom_site_disorder_group
O1 O 0.26891(15) -0.34062(14) 0.10692(5) 0.0223(2) Uani 1 1 d . . . . .
O7 O 0.76223(15) -0.28720(13) 0.05170(5) 0.0226(2) Uani 1 1 d . . . . .
O25 O 0.21265(16) 0.50208(14) 0.29267(5) 0.0254(2) Uani 1 1 d . . . . .
O13 O -0.19554(17) 0.54837(15) 0.24264(5) 0.0256(2) Uani 1 1 d . . . . .
O24 O 0.51678(17) 0.49823(18) 0.33892(5) 0.0350(3) Uani 1 1 d . . . . .
N6 N 0.24796(17) -0.02485(16) 0.10255(5) 0.0183(2) Uani 1 1 d . . . . .
N12 N 0.74475(17) 0.02647(16) 0.04590(6) 0.0184(2) Uani 1 1 d . . . . .
N8 N 0.75627(17) -0.13998(16) 0.15336(6) 0.0201(2) Uani 1 1 d . . . . .
H8 H 0.763873 -0.245722 0.178876 0.024 Uiso 1 1 calc R U . . .
N2 N 0.26831(18) -0.20633(17) 0.20953(6) 0.0205(2) Uani 1 1 d . . . . .
H2 H 0.275476 -0.315927 0.232271 0.025 Uiso 1 1 calc R U . . .
N11 N 0.73106(18) 0.34175(16) 0.03594(6) 0.0215(2) Uani 1 1 d . . . . .
H11A H 0.733074 0.335437 -0.009777 0.026 Uiso 1 1 calc R U . . .
H11B H 0.725545 0.449609 0.054380 0.026 Uiso 1 1 calc R U . . .
O21 O 0.0136(2) 0.08913(19) 0.60856(6) 0.0437(3) Uani 1 1 d . . . . .
O22 O 0.3165(2) 0.08183(19) 0.64871(6) 0.0439(3) Uani 1 1 d . . . . .
N5 N 0.21583(18) 0.29512(17) 0.10214(6) 0.0214(2) Uani 1 1 d . . . . .
H5A H 0.209142 0.300745 0.056262 0.026 Uiso 1 1 calc R U . . .
H5B H 0.208303 0.399071 0.123806 0.026 Uiso 1 1 calc R U . . .
N20 N 0.1824(2) 0.11863(19) 0.60215(6) 0.0319(3) Uani 1 1 d . . . . .
C5 C 0.2373(2) 0.12944(19) 0.13876(7) 0.0188(3) Uani 1 1 d . . . . .
C7 C 0.7550(2) -0.1435(2) 0.08252(7) 0.0194(3) Uani 1 1 d . . . . .
C1 C 0.2624(2) -0.19393(19) 0.13800(7) 0.0185(3) Uani 1 1 d . . . . .
C11 C 0.7362(2) 0.19116(19) 0.07637(7) 0.0192(3) Uani 1 1 d . . . . .
C4 C 0.2487(2) 0.1175(2) 0.21306(7) 0.0208(3) Uani 1 1 d . . . . .
H4 H 0.245952 0.225308 0.238082 0.025 Uiso 1 1 calc R U . . .
C10 C 0.7349(2) 0.1884(2) 0.15067(7) 0.0207(3) Uani 1 1 d . . . . .
H10 H 0.726345 0.300360 0.174297 0.025 Uiso 1 1 calc R U . . .
C9 C 0.7461(2) 0.0222(2) 0.18627(7) 0.0210(3) Uani 1 1 d . . . . .
H9 H 0.746986 0.017241 0.235897 0.025 Uiso 1 1 calc R U . . .
C3 C 0.2634(2) -0.0533(2) 0.24619(7) 0.0212(3) Uani 1 1 d . . . . .
H3 H 0.270428 -0.067011 0.295749 0.025 Uiso 1 1 calc R U . . .
C16 C 0.1233(2) 0.3154(2) 0.41693(7) 0.0253(3) Uani 1 1 d . . . . .
H16 H 0.026560 0.338740 0.379045 0.030 Uiso 1 1 calc R U . . .
C14 C 0.2263(2) 0.2021(2) 0.53453(7) 0.0250(3) Uani 1 1 d . . . . .
C23 C 0.3501(2) 0.4610(2) 0.34121(7) 0.0232(3) Uani 1 1 d . . . . .
C19 C 0.4100(2) 0.2452(2) 0.52798(7) 0.0267(3) Uani 1 1 d . . . . .
H19 H 0.506617 0.221005 0.565952 0.032 Uiso 1 1 calc R U . . .
C17 C 0.3054(2) 0.3632(2) 0.40867(7) 0.0221(3) Uani 1 1 d . . . . .
C18 C 0.4482(2) 0.3249(2) 0.46405(7) 0.0248(3) Uani 1 1 d . . . . .
H18 H 0.574582 0.354023 0.457915 0.030 Uiso 1 1 calc R U . . .
C15 C 0.0830(2) 0.2339(2) 0.48023(8) 0.0265(3) Uani 1 1 d . . . . .
H15 H -0.040584 0.200610 0.486228 0.032 Uiso 1 1 calc R U . . .
H12 H 0.743(3) 0.025(2) -0.0014(10) 0.025(4) Uiso 1 1 d . . . . .
H13A H -0.298(4) 0.540(3) 0.2747(13) 0.057(6) Uiso 1 1 d . . . . .
H13B H -0.075(4) 0.527(3) 0.2669(11) 0.046(5) Uiso 1 1 d . . . . .

loop_
_atom_site_aniso_label
_atom_site_aniso_U_11
_atom_site_aniso_U_22
_atom_site_aniso_U_33
_atom_site_aniso_U_23
_atom_site_aniso_U_13
_atom_site_aniso_U_12
O1 0.0300(5) 0.0213(5) 0.0202(5) -0.0016(4) -0.0011(4) -0.0150(4)
O7 0.0289(5) 0.0205(5) 0.0229(5) -0.0012(4) -0.0015(4) -0.0146(4)
O25 0.0336(5) 0.0281(5) 0.0205(5) 0.0019(4) -0.0045(4) -0.0189(4)
O13 0.0275(5) 0.0291(5) 0.0228(5) 0.0033(4) -0.0018(4) -0.0147(4)
O24 0.0357(6) 0.0545(7) 0.0269(5) 0.0073(5) -0.0037(4) -0.0319(5)
N6 0.0189(5) 0.0202(6) 0.0185(5) -0.0003(4) -0.0015(4) -0.0107(4)
N12 0.0229(5) 0.0202(6) 0.0155(5) -0.0006(4) -0.0014(4) -0.0121(4)
N8 0.0227(5) 0.0218(6) 0.0189(5) 0.0022(4) -0.0022(4) -0.0124(4)
N2 0.0249(5) 0.0218(6) 0.0186(5) 0.0010(4) -0.0019(4) -0.0133(5)
N11 0.0283(6) 0.0207(6) 0.0198(5) -0.0017(4) -0.0015(4) -0.0142(5)
O21 0.0592(8) 0.0530(8) 0.0330(6) -0.0006(5) 0.0118(5) -0.0384(6)
O22 0.0658(8) 0.0523(8) 0.0211(6) 0.0057(5) -0.0051(5) -0.0324(6)
N5 0.0280(6) 0.0201(6) 0.0203(5) -0.0009(4) -0.0025(4) -0.0140(5)
N20 0.0491(8) 0.0295(7) 0.0235(6) -0.0037(5) 0.0064(6) -0.0227(6)
C5 0.0157(6) 0.0204(6) 0.0225(6) -0.0015(5) -0.0012(5) -0.0096(5)
C7 0.0168(6) 0.0219(6) 0.0217(6) -0.0007(5) -0.0011(5) -0.0101(5)
C1 0.0184(6) 0.0202(6) 0.0196(6) -0.0004(5) -0.0018(5) -0.0106(5)
C11 0.0164(6) 0.0213(6) 0.0221(6) -0.0019(5) -0.0013(5) -0.0097(5)
C4 0.0199(6) 0.0241(7) 0.0217(6) -0.0045(5) -0.0012(5) -0.0115(5)
C10 0.0199(6) 0.0246(7) 0.0205(7) -0.0039(5) -0.0007(5) -0.0116(5)
C9 0.0186(6) 0.0275(7) 0.0195(6) -0.0018(5) -0.0009(5) -0.0119(5)
C3 0.0210(6) 0.0271(7) 0.0185(6) -0.0024(5) -0.0015(5) -0.0127(5)
C16 0.0276(7) 0.0279(7) 0.0239(7) 0.0016(5) -0.0040(5) -0.0151(6)
C14 0.0353(8) 0.0223(7) 0.0193(7) -0.0018(5) 0.0038(6) -0.0137(6)
C23 0.0284(7) 0.0248(7) 0.0207(7) -0.0011(5) -0.0004(5) -0.0151(6)
C19 0.0342(7) 0.0283(7) 0.0211(7) 0.0001(5) -0.0044(5) -0.0160(6)
C17 0.0260(7) 0.0214(7) 0.0212(7) -0.0018(5) 0.0008(5) -0.0119(5)
C18 0.0267(7) 0.0275(7) 0.0243(7) -0.0005(5) -0.0013(5) -0.0153(6)
C15 0.0277(7) 0.0267(7) 0.0293(7) -0.0008(6) 0.0023(6) -0.0158(6)

loop_
_atom_type_symbol
_atom_type_description
_atom_type_scat_dispersion_real
_atom_type_scat_dispersion_imag
_atom_type_scat_source
C C 0.0181 0.0091 'International Tables Vol C Tables 4.2.6.8 and 6.1.1.4'
H H 0.0000 0.0000 'International Tables Vol C Tables 4.2.6.8 and 6.1.1.4'
N N 0.0311 0.0180 'International Tables Vol C Tables 4.2.6.8 and 6.1.1.4'
O O 0.0492 0.0322 'International Tables Vol C Tables 4.2.6.8 and 6.1.1.4'

loop_
_geom_angle_atom_site_label_1
_geom_angle_atom_site_label_2
_geom_angle_atom_site_label_3
_geom_angle
_geom_angle_site_symmetry_1
_geom_angle_site_symmetry_3
_geom_angle_publ_flag
H13A O13 H13B 106.2(19) . . ?
C5 N6 C1 119.04(11) . . ?
C11 N12 C7 124.12(11) . . ?
C11 N12 H12 119.9(11) . . ?
C7 N12 H12 116.0(11) . . ?
C7 N8 C9 122.25(12) . . ?
C7 N8 H8 118.9 . . ?
C9 N8 H8 118.9 . . ?
C3 N2 C1 121.52(11) . . ?
C3 N2 H2 119.2 . . ?
C1 N2 H2 119.2 . . ?
C11 N11 H11A 120.0 . . ?
C11 N11 H11B 120.0 . . ?
H11A N11 H11B 120.0 . . ?
C5 N5 H5A 120.0 . . ?
C5 N5 H5B 120.0 . . ?
H5A N5 H5B 120.0 . . ?
O22 N20 O21 123.84(13) . . ?
O22 N20 C14 118.20(13) . . ?
O21 N20 C14 117.96(13) . . ?
N5 C5 N6 117.21(12) . . ?
N5 C5 C4 120.78(12) . . ?
N6 C5 C4 122.00(12) . . ?
O7 C7 N8 123.43(12) . . ?
O7 C7 N12 120.84(12) . . ?
N8 C7 N12 115.73(11) . . ?
O1 C1 N6 121.60(11) . . ?
O1 C1 N2 118.69(12) . . ?
N6 C1 N2 119.70(11) . . ?
N11 C11 N12 118.34(12) . . ?
N11 C11 C10 123.67(12) . . ?
N12 C11 C10 117.99(12) . . ?
C3 C4 C5 116.97(12) . . ?
C3 C4 H4 121.5 . . ?
C5 C4 H4 121.5 . . ?
C9 C10 C11 117.80(12) . . ?
C9 C10 H10 121.1 . . ?
C11 C10 H10 121.1 . . ?
C10 C9 N8 122.10(12) . . ?
C10 C9 H9 119.0 . . ?
N8 C9 H9 119.0 . . ?
C4 C3 N2 120.72(12) . . ?
C4 C3 H3 119.6 . . ?
N2 C3 H3 119.6 . . ?
C15 C16 C17 120.18(13) . . ?
C15 C16 H16 119.9 . . ?
C17 C16 H16 119.9 . . ?
C19 C14 C15 122.78(13) . . ?
C19 C14 N20 118.34(13) . . ?
C15 C14 N20 118.88(13) . . ?
O24 C23 O25 125.37(13) . . ?
O24 C23 C17 117.09(12) . . ?
O25 C23 C17 117.51(12) . . ?
C14 C19 C18 117.60(13) . . ?
C14 C19 H19 121.2 . . ?
C18 C19 H19 121.2 . . ?
C18 C17 C16 119.42(13) . . ?
C18 C17 C23 118.71(12) . . ?
C16 C17 C23 121.85(12) . . ?
C19 C18 C17 121.35(13) . . ?
C19 C18 H18 119.3 . . ?
C17 C18 H18 119.3 . . ?
C14 C15 C16 118.64(13) . . ?
C14 C15 H15 120.7 . . ?
C16 C15 H15 120.7 . . ?

loop_
_geom_bond_atom_site_label_1
_geom_bond_atom_site_label_2
_geom_bond_distance
_geom_bond_site_symmetry_2
_geom_bond_publ_flag
O1 C1 1.2558(15) . ?
O7 C7 1.2324(16) . ?
O25 C23 1.2653(17) . ?
O13 H13A 0.92(3) . ?
O13 H13B 0.89(2) . ?
O24 C23 1.2446(17) . ?
N6 C5 1.3498(16) . ?
N6 C1 1.3543(17) . ?
N12 C11 1.3644(17) . ?
N12 C7 1.3777(17) . ?
N12 H12 0.907(19) . ?
N8 C7 1.3606(17) . ?
N8 C9 1.3677(17) . ?
N8 H8 0.8800 . ?
N2 C3 1.3593(17) . ?
N2 C1 1.3696(17) . ?
N2 H2 0.8800 . ?
N11 C11 1.3049(18) . ?
N11 H11A 0.8800 . ?
N11 H11B 0.8800 . ?
O21 N20 1.2279(18) . ?
O22 N20 1.2258(18) . ?
N5 C5 1.3307(17) . ?
N5 H5A 0.8800 . ?
N5 H5B 0.8800 . ?
N20 C14 1.4699(18) . ?
C5 C4 1.4248(19) . ?
C11 C10 1.4230(18) . ?
C4 C3 1.346(2) . ?
C4 H4 0.9500 . ?
C10 C9 1.343(2) . ?
C10 H10 0.9500 . ?
C9 H9 0.9500 . ?
C3 H3 0.9500 . ?
C16 C15 1.385(2) . ?
C16 C17 1.3937(19) . ?
C16 H16 0.9500 . ?
C14 C19 1.382(2) . ?
C14 C15 1.383(2) . ?
C23 C17 1.5194(19) . ?
C19 C18 1.385(2) . ?
C19 H19 0.9500 . ?
C17 C18 1.3904(19) . ?
C18 H18 0.9500 . ?
C15 H15 0.9500 . ?

loop_
_geom_torsion_atom_site_label_1
_geom_torsion_atom_site_label_2
_geom_torsion_atom_site_label_3
_geom_torsion_atom_site_label_4
_geom_torsion
_geom_torsion_site_symmetry_1
_geom_torsion_site_symmetry_2
_geom_torsion_site_symmetry_3
_geom_torsion_site_symmetry_4
_geom_torsion_publ_flag
C1 N6 C5 N5 -177.79(11) . . . . ?
C1 N6 C5 C4 2.28(18) . . . . ?
C9 N8 C7 O7 -179.38(11) . . . . ?
C9 N8 C7 N12 0.52(17) . . . . ?
C11 N12 C7 O7 179.95(11) . . . . ?
C11 N12 C7 N8 0.05(17) . . . . ?
C5 N6 C1 O1 178.77(11) . . . . ?
C5 N6 C1 N2 -0.71(17) . . . . ?
C3 N2 C1 O1 179.50(11) . . . . ?
C3 N2 C1 N6 -1.00(18) . . . . ?
C7 N12 C11 N11 178.72(11) . . . . ?
C7 N12 C11 C10 -0.90(18) . . . . ?
N5 C5 C4 C3 177.96(12) . . . . ?
N6 C5 C4 C3 -2.11(18) . . . . ?
N11 C11 C10 C9 -178.42(12) . . . . ?
N12 C11 C10 C9 1.18(17) . . . . ?
C11 C10 C9 N8 -0.67(18) . . . . ?
C7 N8 C9 C10 -0.20(19) . . . . ?
C5 C4 C3 N2 0.37(18) . . . . ?
C1 N2 C3 C4 1.14(19) . . . . ?
O22 N20 C14 C19 -3.5(2) . . . . ?
O21 N20 C14 C19 176.75(13) . . . . ?
O22 N20 C14 C15 176.36(13) . . . . ?
O21 N20 C14 C15 -3.4(2) . . . . ?
C15 C14 C19 C18 0.5(2) . . . . ?
N20 C14 C19 C18 -179.62(12) . . . . ?
C15 C16 C17 C18 1.2(2) . . . . ?
C15 C16 C17 C23 -177.26(13) . . . . ?
O24 C23 C17 C18 1.4(2) . . . . ?
O25 C23 C17 C18 -177.00(12) . . . . ?
O24 C23 C17 C16 179.86(13) . . . . ?
O25 C23 C17 C16 1.5(2) . . . . ?
C14 C19 C18 C17 0.9(2) . . . . ?
C16 C17 C18 C19 -1.8(2) . . . . ?
C23 C17 C18 C19 176.71(13) . . . . ?
C19 C14 C15 C16 -1.1(2) . . . . ?
N20 C14 C15 C16 179.06(12) . . . . ?
C17 C16 C15 C14 0.2(2) . . . . ?
